data_4335518
loop_
_publ_author_name
'Igor M. Shlyapnikov'
'H\'el\`ene P. A. Mercier'
'Evgeny A. Goreshnik'
'Gary J. Schrobilgen'
'Zoran Mazej'

_publ_contact_author_address
;
Department of Inorganic Chemistry and Technology
Jozef Stefan Institute
Jamova 39 1000 Ljubljana
SLOVENIA
;
_publ_contact_author_email evgeny.goreshnik@ijs.si
_publ_contact_author_fax 386(1)4773645
_publ_contact_author_name 'Goreshnik, Evgeny'
_publ_contact_author_phone 386(1)4773155
_publ_section_title
;
 Crystal Structures and Raman Spectra of Imidazolium
 Poly[perfluorotitanate(IV)] Salts Containing the [TiF6]2-,
 ([Ti2F9]-)\\infty, and [Ti2F11]3- and the New [Ti4F20]4- and [Ti5F23]3-
 Anions
;
_journal_name_full 'Inorganic Chemistry'
_journal_page_first 8315
_journal_page_last 8326
_journal_paper_doi 10.1021/ic302468j
_journal_volume 52
_journal_year 2013
_chemical_formula_moiety 'F9 Ti2, C3 H5 N2'
_chemical_formula_sum 'C3 H5 F9 N2 Ti2'
_chemical_formula_weight 335.89
_space_group_IT_number 62
_symmetry_cell_setting orthorhombic
_symmetry_space_group_name_Hall '-P 2ac 2n'
_symmetry_space_group_name_H-M 'P n m a'
_atom_sites_solution_hydrogens geom
_atom_sites_solution_primary direct
_atom_sites_solution_secondary difmap
_audit_creation_date 2011-08-08T12:54:21-00:00
_audit_creation_method 'WinGX routine CIF_UPDATE'
_cell_angle_alpha 90.00
_cell_angle_beta 90.00
_cell_angle_gamma 90.00
_cell_formula_units_Z 4
_cell_length_a 5.3978(2)
_cell_length_b 12.2169(6)
_cell_length_c 15.2345(7)
_cell_measurement_reflns_used 1915
_cell_measurement_temperature 200
_cell_measurement_theta_max 28.9554
_cell_measurement_theta_min 2.1373
_cell_volume 1004.63(8)
_computing_cell_refinement 'CrystalClear (Rigaku Corporation, 1999)'
_computing_data_collection 'CrystalClear (Rigaku Corporation, 1999)'
_computing_data_reduction 'CrystalClear (Rigaku Corporation, 1999)'
_computing_molecular_graphics 'Diamond (Pennington, 1999)'
_computing_publication_material
;
WinGX 1.70 (Farrugia, L. J., 1999), enCIFer v.1.2 (Allen et al., 2004)
;
_computing_structure_refinement 'SHELXL-97 (Sheldrick, 1997)'
_computing_structure_solution
;
SIR92 (Altomare et al., 1993), 
TeXsan (Molecular Structure Corporation, 1997--1999).
;
_diffrn_ambient_temperature 298
_diffrn_measured_fraction_theta_full 0.998
_diffrn_measured_fraction_theta_max 0.990
_diffrn_measurement_device
;
        Mercury CCD (2x2 bin mode)
;
_diffrn_measurement_method dtprofit.ref
_diffrn_radiation_type MoK\a
_diffrn_radiation_wavelength 0.71069
_diffrn_reflns_av_R_equivalents 0.0265
_diffrn_reflns_av_sigmaI/netI 0.0206
_diffrn_reflns_limit_h_max 6
_diffrn_reflns_limit_h_min 0
_diffrn_reflns_limit_k_max 15
_diffrn_reflns_limit_k_min 0
_diffrn_reflns_limit_l_max 19
_diffrn_reflns_limit_l_min 0
_diffrn_reflns_number 1071
_diffrn_reflns_theta_full 25.00
_diffrn_reflns_theta_max 26.37
_diffrn_reflns_theta_min 2.14
_exptl_absorpt_coefficient_mu 1.697
_exptl_absorpt_correction_T_max 0.892
_exptl_absorpt_correction_T_min 0.859
_exptl_absorpt_correction_type multi-scan
_exptl_absorpt_process_details 'Blessing R.H., 1995'
_exptl_crystal_colour Colorless
_exptl_crystal_density_diffrn 2.222
_exptl_crystal_description Chunk
_exptl_crystal_F_000 648
_exptl_crystal_size_max 0.1
_exptl_crystal_size_mid 0.08
_exptl_crystal_size_min 0.07
_refine_diff_density_max 0.868
_refine_diff_density_min -0.573
_refine_ls_extinction_coef 0.011(3)
_refine_ls_extinction_expression Fc^*^=kFc[1+0.001xFc^2^\l^3^/sin(2\q)]^-1/4^
_refine_ls_extinction_method SHELXL
_refine_ls_goodness_of_fit_ref 1.151
_refine_ls_hydrogen_treatment constr
_refine_ls_matrix_type full
_refine_ls_number_parameters 86
_refine_ls_number_reflns 1071
_refine_ls_number_restraints 4
_refine_ls_restrained_S_all 1.155
_refine_ls_R_factor_all 0.0599
_refine_ls_R_factor_gt 0.0487
_refine_ls_shift/su_max 0.000
_refine_ls_shift/su_mean 0.000
_refine_ls_structure_factor_coef Fsqd
_refine_ls_weighting_details 'calc w=1/[\s^2^(Fo^2^)+(0.0918P)^2^+0.8942P] where P=(Fo^2^+2Fc^2^)/3'
_refine_ls_weighting_scheme calc
_refine_ls_wR_factor_gt 0.1396
_refine_ls_wR_factor_ref 0.1508
_reflns_number_gt 839
_reflns_number_total 1071
_reflns_threshold_expression I>2\s(I)
_cod_data_source_file ic302468j_si_002_6.cif
_cod_data_source_block shelxl
_cod_database_code 4335518

loop_
_symmetry_equiv_pos_as_xyz
'x, y, z'
'-x+1/2, -y, z+1/2'
'-x, y+1/2, -z'
'x+1/2, -y+1/2, -z+1/2'
'-x, -y, -z'
'x-1/2, y, -z-1/2'
'x, -y-1/2, z'
'-x-1/2, y-1/2, z-1/2'

loop_
_atom_site_label
_atom_site_type_symbol
_atom_site_fract_x
_atom_site_fract_y
_atom_site_fract_z
_atom_site_U_iso_or_equiv
_atom_site_adp_type
_atom_site_occupancy
_atom_site_symmetry_multiplicity
_atom_site_calc_flag
_atom_site_refinement_flags
_atom_site_disorder_group
Ti1 Ti 0.89255(11) 0.59076(5) 0.16056(4) 0.0334(3) Uani 1 1 d . .
F1 F 0.8802(5) 0.7500 0.1420(2) 0.0424(7) Uani 1 2 d S .
F2 F 1.1045(4) 0.5806(2) 0.07255(16) 0.0594(8) Uani 1 1 d . .
F3 F 1.1712(4) 0.62553(19) 0.24018(15) 0.0455(6) Uani 1 1 d . .
F4 F 0.9137(5) 0.4531(2) 0.19635(18) 0.0585(7) Uani 1 1 d . .
F5 F 0.6285(4) 0.5690(2) 0.09474(16) 0.0551(7) Uani 1 1 d . .
C1 C 0.7100(18) 0.7500 0.8561(6) 0.067(3) Uani 0.807(16) 2 d SPD 1
H1A H 0.8357 0.7500 0.8125 0.081 Uiso 0.807(16) 2 calc SPR 1
N1 N 0.6060(13) 0.6632(5) 0.8922(6) 0.091(3) Uani 0.807(16) 1 d PD 1
H1D H 0.6447 0.5945 0.8817 0.109 Uiso 0.807(16) 1 calc PR 1
C2 C 0.4355(13) 0.6978(6) 0.9461(4) 0.0560(19) Uani 0.807(16) 1 d PD 1
H2C H 0.3287 0.6526 0.9799 0.067 Uiso 0.807(16) 1 calc PRD 1
C1A C 0.413(9) 0.7500 0.973(3) 0.067(3) Uani 0.193(16) 2 d SPD 2
H1AA H 0.3376 0.7500 1.0291 0.081 Uiso 0.193(16) 2 calc SPR 2
N1A N 0.471(9) 0.666(2) 0.930(2) 0.091(3) Uani 0.193(16) 1 d PD 2
H1AD H 0.4300 0.5994 0.9452 0.109 Uiso 0.193(16) 1 calc PR 2
C2A C 0.598(7) 0.691(3) 0.8592(18) 0.0560(19) Uani 0.193(16) 1 d PD 2
H2AA H 0.6725 0.6422 0.8181 0.067 Uiso 0.193(16) 1 calc PR 2

loop_
_atom_site_aniso_label
_atom_site_aniso_U_11
_atom_site_aniso_U_22
_atom_site_aniso_U_33
_atom_site_aniso_U_23
_atom_site_aniso_U_13
_atom_site_aniso_U_12
Ti1 0.0259(5) 0.0358(5) 0.0385(5) -0.0033(2) -0.0002(2) 0.0017(2)
F1 0.0434(18) 0.0383(16) 0.0454(16) 0.000 -0.0028(12) 0.000
F2 0.0479(16) 0.080(2) 0.0500(14) -0.0185(12) 0.0143(10) -0.0021(12)
F3 0.0376(11) 0.0522(14) 0.0467(12) -0.0033(10) -0.0139(10) 0.0035(10)
F4 0.0564(16) 0.0367(12) 0.0824(18) 0.0058(12) -0.0017(12) 0.0054(10)
F5 0.0422(13) 0.0655(16) 0.0576(14) -0.0057(12) -0.0167(10) -0.0051(11)
C1 0.051(5) 0.077(7) 0.073(5) 0.000 0.026(4) 0.000
N1 0.094(6) 0.048(3) 0.130(8) -0.002(4) 0.020(5) 0.010(3)
C2 0.054(4) 0.061(5) 0.053(3) 0.017(3) 0.012(3) -0.001(4)
C1A 0.051(5) 0.077(7) 0.073(5) 0.000 0.026(4) 0.000
N1A 0.094(6) 0.048(3) 0.130(8) -0.002(4) 0.020(5) 0.010(3)
C2A 0.054(4) 0.061(5) 0.053(3) 0.017(3) 0.012(3) -0.001(4)

loop_
_atom_type_symbol
_atom_type_description
_atom_type_scat_dispersion_real
_atom_type_scat_dispersion_imag
_atom_type_scat_source
Ti Ti 0.2776 0.4457 'International Tables Vol C Tables 4.2.6.8 and 6.1.1.4'
F F 0.0171 0.0103 'International Tables Vol C Tables 4.2.6.8 and 6.1.1.4'
N N 0.0061 0.0033 'International Tables Vol C Tables 4.2.6.8 and 6.1.1.4'
C C 0.0033 0.0016 'International Tables Vol C Tables 4.2.6.8 and 6.1.1.4'
H H 0 0 'International Tables Vol C Tables 4.2.6.8 and 6.1.1.4'

loop_
_geom_angle_atom_site_label_1
_geom_angle_atom_site_label_2
_geom_angle_atom_site_label_3
_geom_angle
_geom_angle_site_symmetry_1
_geom_angle_site_symmetry_3
F5 Ti1 F2 94.67(12) . .
F5 Ti1 F4 94.81(13) . .
F2 Ti1 F4 97.18(13) . .
F5 Ti1 F1 92.31(13) . .
F2 Ti1 F1 89.02(13) . .
F4 Ti1 F1 170.14(12) . .
F5 Ti1 F3 88.78(11) . 6_556
F2 Ti1 F3 171.34(11) . 6_556
F4 Ti1 F3 90.42(11) . 6_556
F1 Ti1 F3 82.90(11) . 6_556
F5 Ti1 F3 174.75(11) . .
F2 Ti1 F3 89.31(11) . .
F4 Ti1 F3 88.06(11) . .
F1 Ti1 F3 84.33(11) . .
F3 Ti1 F3 86.80(4) 6_556 .
Ti1 F1 Ti1 163.06(18) 7_575 .
Ti1 F3 Ti1 152.11(14) 6_656 .
N1 C1 N1 106.9(8) 7_575 .
N1 C1 H1A 126.5 7_575 .
N1 C1 H1A 126.5 . .
C2 N1 C1 107.6(6) . .
C2 N1 H1D 126.2 . .
C1 N1 H1D 126.2 . .
C2 C2 N1 108.9(5) 7_575 .
C2 C2 H2C 125.5 7_575 .
N1 C2 H2C 125.5 . .
N1A C1A N1A 109(4) . 7_575
N1A C1A H1AA 125.3 . .
N1A C1A H1AA 125.3 7_575 .
C1A N1A C2A 112(3) . .
C1A N1A H1AD 124.0 . .
C2A N1A H1AD 124.0 . .
N1A C2A C2A 103.0(18) . 7_575
N1A C2A H2AA 128.5 . .
C2A C2A H2AA 128.5 7_575 .

loop_
_geom_bond_atom_site_label_1
_geom_bond_atom_site_label_2
_geom_bond_distance
_geom_bond_site_symmetry_2
Ti1 F5 1.763(2) .
Ti1 F2 1.767(2) .
Ti1 F4 1.772(3) .
Ti1 F1 1.9669(8) .
Ti1 F3 1.973(2) 6_556
Ti1 F3 1.979(2) .
F1 Ti1 1.9669(8) 7_575
F3 Ti1 1.973(2) 6_656
C1 N1 1.320(9) 7_575
C1 N1 1.320(9) .
C1 H1A 0.9500 .
N1 C2 1.305(8) .
N1 H1D 0.8800 .
C2 C2 1.274(14) 7_575
C2 H2C 0.9500 .
C1A N1A 1.251(19) .
C1A N1A 1.251(19) 7_575
C1A H1AA 0.9500 .
N1A C2A 1.31(2) .
N1A H1AD 0.8800 .
C2A C2A 1.45(7) 7_575
C2A H2AA 0.9500 .
